data_2012244
loop_
_publ_author_name
'Creed, Tim'
'Leardini, Rino'
'McNab, Hamish'
'Nanni, Daniele'
'Nicolson, Iain S.'
'Parkin, Andrew'
'Parsons, Simon'

_publ_section_title
;
 Short intramolecular S&#x00B7;&#x00B7;&#x00B7;O interactions in
 <i>S</i>-substituted 2-mercaptoacetophenones
;
_journal_issue 10
_journal_name_full 'Acta Crystallographica Section C'
_journal_page_first 1174
_journal_page_last 1176
_journal_paper_doi 10.1107/S0108270101008216
_journal_volume 57
_journal_year 2001
_chemical_formula_moiety 'C15 H14 O S'
_chemical_formula_sum 'C15 H14 O S'
_chemical_formula_weight 242.32
_chemical_name_systematic
;
1-[(2-phenylmethylsulfanyl)phenyl]ethanone
;
_space_group_IT_number 61
_symmetry_cell_setting orthorhombic
_symmetry_space_group_name_Hall '-P 2ac 2ab'
_symmetry_space_group_name_H-M 'P b c a'
_audit_creation_method SHELXL-97
_cell_angle_alpha 90.00
_cell_angle_beta 90.00
_cell_angle_gamma 90.00
_cell_formula_units_Z 8
_cell_length_a 7.8838(18)
_cell_length_b 14.719(3)
_cell_length_c 21.277(4)
_cell_measurement_reflns_used 150
_cell_measurement_temperature 150(2)
_cell_measurement_theta_max 22
_cell_measurement_theta_min 20
_cell_volume 2469.0(9)
_computing_cell_refinement DIF4
_computing_data_collection 'DIF4 (Stoe & Cie, 1990a)'
_computing_data_reduction 'REDU4 (Stoe & Cie, 1990b)'
_computing_molecular_graphics SHELXTL
_computing_publication_material SHELXTL
_computing_structure_refinement SHELXTL
_computing_structure_solution 'SHELXTL (Sheldrick, 1997)'
_diffrn_ambient_temperature 150(2)
_diffrn_measured_fraction_theta_full .978
_diffrn_measured_fraction_theta_max .978
_diffrn_measurement_device_type 'Stoe Stadi-4 four-circle'
_diffrn_measurement_method \w/\q
_diffrn_radiation_monochromator graphite
_diffrn_radiation_source 'fine-focus sealed tube'
_diffrn_radiation_type CuK\a
_diffrn_radiation_wavelength 1.54178
_diffrn_reflns_av_R_equivalents .011
_diffrn_reflns_av_sigmaI/netI .022
_diffrn_reflns_limit_h_max 6
_diffrn_reflns_limit_h_min -8
_diffrn_reflns_limit_k_max 16
_diffrn_reflns_limit_k_min -15
_diffrn_reflns_limit_l_max 17
_diffrn_reflns_limit_l_min -23
_diffrn_reflns_number 2272
_diffrn_reflns_theta_full 59.92
_diffrn_reflns_theta_max 59.92
_diffrn_reflns_theta_min 4.16
_diffrn_standards_decay_% 1
_diffrn_standards_interval_time 60
_diffrn_standards_number 3
_exptl_absorpt_coefficient_mu 2.149
_exptl_absorpt_correction_T_max .581
_exptl_absorpt_correction_T_min .429
_exptl_absorpt_correction_type psi-scans
_exptl_absorpt_process_details '(North et al., 1968)'
_exptl_crystal_colour colourless
_exptl_crystal_density_diffrn 1.304
_exptl_crystal_density_method 'not measured'
_exptl_crystal_description block
_exptl_crystal_F_000 1024
_exptl_crystal_size_max .54
_exptl_crystal_size_mid .18
_exptl_crystal_size_min .12
_refine_diff_density_max .19
_refine_diff_density_min -.30
_refine_ls_extinction_coef .0026(2)
_refine_ls_extinction_method SHELXL
_refine_ls_goodness_of_fit_ref 1.015
_refine_ls_hydrogen_treatment refall
_refine_ls_matrix_type full
_refine_ls_number_parameters 211
_refine_ls_number_reflns 1790
_refine_ls_number_restraints 0
_refine_ls_restrained_S_all 1.015
_refine_ls_R_factor_all .0415
_refine_ls_R_factor_gt .0328
_refine_ls_shift/su_max .001
_refine_ls_shift/su_mean .000
_refine_ls_structure_factor_coef Fsqd
_refine_ls_weighting_details 'calc w=1/[\s^2^(Fo^2^)+(0.0545P)^2^+0.689P] where P=(Fo^2^+2Fc^2^)/3'
_refine_ls_weighting_scheme calc
_refine_ls_wR_factor_ref .0868
_reflns_number_gt 1520
_reflns_number_total 1790
_reflns_threshold_expression I>2\s(I)
_cod_data_source_file bm1449.cif
_cod_data_source_block III
_cod_depositor_comments
;
The following automatic conversions were performed:
'_symmetry_cell_setting' value 'Orthorhombic' changed to 'orthorhombic'
according to '/home/saulius/struct/CIF-dictionaries/cif_core.dic'
dictionary named 'cif_core.dic' version 2.4.1 from
2010-06-29.

'_geom_bond_publ_flag' value 'Y' changed to 'y' according to
'/home/saulius/struct/CIF-dictionaries/cif_core.dic' dictionary named
'cif_core.dic' version 2.4.1 from 2010-06-29 (11 times).

Automatic conversion script
Id: cif_fix_enum 1527 2010-12-29 10:47:43Z saulius 

The following automatic conversions were performed:

'_symmetry_cell_setting' value 'Orthorhombic' changed to
'orthorhombic' according to
/home/saulius/struct/CIF-dictionaries/cif_core.dic dictionary named
'cif_core.dic' version 2.4.1 from 2010-06-29.

'_geom_bond_publ_flag'
value 'Y' changed to 'y' according to
/home/saulius/struct/CIF-dictionaries/cif_core.dic dictionary named
'cif_core.dic' version 2.4.1 from 2010-06-29 (11
times).

'_geom_angle_publ_flag' value 'Y' changed to 'y' according
to /home/saulius/struct/CIF-dictionaries/cif_core.dic dictionary
named 'cif_core.dic' version 2.4.1 from 2010-06-29 (14 times).

Automatic conversion script
Id: cif_fix_values 1715 2011-07-08 13:25:40Z adriana 
;
_cod_original_cell_volume 2469.1(9)
_cod_original_sg_symbol_H-M Pbca
_cod_database_code 2012244
_cod_database_fobs_code 2012244

loop_
_symmetry_equiv_pos_as_xyz
'x, y, z'
'-x+1/2, -y, z+1/2'
'-x, y+1/2, -z+1/2'
'x+1/2, -y+1/2, -z'
'-x, -y, -z'
'x-1/2, y, -z-1/2'
'x, -y-1/2, z-1/2'
'-x-1/2, y-1/2, z'

loop_
_atom_site_label
_atom_site_fract_x
_atom_site_fract_y
_atom_site_fract_z
_atom_site_U_iso_or_equiv
_atom_site_adp_type
_atom_site_calc_flag
_atom_site_refinement_flags
_atom_site_occupancy
_atom_site_disorder_assembly
_atom_site_disorder_group
_atom_site_type_symbol
C1 .1098(2) .54262(13) .21073(9) .0250(5) Uani d . 1 . . C
C11 .0473(3) .45532(13) .23716(9) .0289(5) Uani d . 1 . . C
O11 -.0116(2) .39745(10) .20286(7) .0433(4) Uani d . 1 . . O
C12 .0611(3) .43843(19) .30664(11) .0378(6) Uani d . 1 . . C
H12A .028(5) .379(3) .3148(15) .098(12) Uiso d . 1 . . H
H12B .003(4) .479(2) .3301(14) .086(11) Uiso d . 1 . . H
H12C .179(4) .4493(19) .3216(14) .073(10) Uiso d . 1 . . H
C2 .1637(2) .54871(12) .14744(9) .0235(5) Uani d . 1 . . C
C3 .2257(3) .63192(13) .12562(10) .0287(5) Uani d . 1 . . C
H3A .261(3) .6370(13) .0833(10) .022(5) Uiso d . 1 . . H
C4 .2301(3) .70738(14) .16445(11) .0337(5) Uani d . 1 . . C
H4A .274(3) .7627(17) .1489(11) .047(7) Uiso d . 1 . . H
C5 .1723(3) .70216(15) .22569(11) .0358(6) Uani d . 1 . . C
H5A .176(3) .7521(16) .2519(12) .042(6) Uiso d . 1 . . H
C6 .1152(3) .62014(14) .24819(11) .0319(5) Uani d . 1 . . C
H6A .080(3) .6146(14) .2894(10) .029(6) Uiso d . 1 . . H
S21 .15434(6) .45227(3) .09782(2) .0243(2) Uani d . 1 . . S
C21 .2889(3) .48540(15) .03213(10) .0298(5) Uani d . 1 . . C
H21A .397(3) .5042(16) .0495(10) .036(6) Uiso d . 1 . . H
H21B .237(3) .5364(15) .0090(11) .037(6) Uiso d . 1 . . H
C22 .3101(2) .40234(13) -.00845(9) .0246(5) Uani d . 1 . . C
C23 .4131(3) .33112(14) .01019(10) .0310(5) Uani d . 1 . . C
H23A .468(3) .3350(15) .0476(11) .043(7) Uiso d . 1 . . H
C24 .4301(3) .25422(16) -.02655(10) .0361(5) Uani d . 1 . . C
H24A .508(3) .2056(16) -.0124(11) .052(7) Uiso d . 1 . . H
C25 .3421(3) .24734(16) -.08266(10) .0348(5) Uani d . 1 . . C
H25A .353(3) .1945(18) -.1078(12) .057(8) Uiso d . 1 . . H
C26 .2370(3) .31730(16) -.10132(10) .0338(5) Uani d . 1 . . C
H26A .177(3) .3141(15) -.1394(11) .035(6) Uiso d . 1 . . H
C27 .2221(3) .39448(15) -.06478(9) .0291(5) Uani d . 1 . . C
H27A .148(3) .4426(16) -.0750(12) .044(7) Uiso d . 1 . . H

loop_
_atom_site_aniso_label
_atom_site_aniso_U_11
_atom_site_aniso_U_22
_atom_site_aniso_U_33
_atom_site_aniso_U_12
_atom_site_aniso_U_13
_atom_site_aniso_U_23
C1 .0223(10) .0263(11) .0264(11) .0025(8) -.0011(8) -.0039(8)
C11 .0255(10) .0320(11) .0292(11) .0005(9) .0063(9) -.0010(9)
O11 .0592(10) .0367(9) .0341(8) -.0190(8) .0076(8) -.0053(7)
C12 .0410(14) .0414(14) .0311(12) -.0008(12) .0053(11) .0039(11)
C2 .0214(10) .0207(10) .0284(11) .0033(8) -.0034(8) -.0012(8)
C3 .0331(11) .0248(11) .0282(12) -.0001(9) -.0008(10) .0005(9)
C4 .0391(13) .0224(11) .0395(13) .0000(10) -.0085(10) .0004(10)
C5 .0438(13) .0255(12) .0380(13) .0034(10) -.0070(10) -.0095(10)
C6 .0341(11) .0346(12) .0270(11) .0030(10) -.0004(9) -.0063(10)
S21 .0278(3) .0212(3) .0240(3) -.0011(2) .0030(2) -.00262(19)
C21 .0349(12) .0271(11) .0272(11) -.0049(10) .0059(9) .0011(9)
C22 .0253(10) .0261(10) .0223(10) -.0014(9) .0060(8) -.0010(8)
C23 .0311(11) .0382(13) .0238(11) .0022(10) .0003(9) -.0001(10)
C24 .0375(12) .0355(12) .0353(11) .0099(11) .0042(10) .0000(10)
C25 .0371(12) .0354(12) .0320(11) .0011(11) .0099(10) -.0086(10)
C26 .0311(11) .0467(13) .0238(11) -.0042(11) .0014(10) -.0042(10)
C27 .0275(11) .0340(12) .0257(11) .0046(10) .0030(9) .0026(9)

loop_
_atom_type_symbol
_atom_type_description
_atom_type_scat_dispersion_real
_atom_type_scat_dispersion_imag
_atom_type_scat_source
C C .0181 .0091 'International Tables Vol C Tables 4.2.6.8 and 6.1.1.4'
H H .0000 .0000 'International Tables Vol C Tables 4.2.6.8 and 6.1.1.4'
O O .0492 .0322 'International Tables Vol C Tables 4.2.6.8 and 6.1.1.4'
S S .3331 .5567 'International Tables Vol C Tables 4.2.6.8 and 6.1.1.4'

loop_
_geom_angle_atom_site_label_1
_geom_angle_atom_site_label_2
_geom_angle_atom_site_label_3
_geom_angle
_geom_angle_publ_flag
C6 C1 C2 118.92(18) y
C6 C1 C11 120.13(18) y
C2 C1 C11 120.95(17) y
O11 C11 C1 120.40(18) y
O11 C11 C12 120.2(2) y
C1 C11 C12 119.40(19) y
C11 C12 H12A 109(2) ?
C11 C12 H12B 113(2) ?
H12A C12 H12B 112(3) ?
C11 C12 H12C 110.7(18) ?
H12A C12 H12C 111(3) ?
H12B C12 H12C 101(3) ?
C3 C2 C1 118.46(17) y
C3 C2 S21 121.27(15) y
C1 C2 S21 120.27(14) y
C4 C3 C2 120.90(19) y
C4 C3 H3A 119.8(12) ?
C2 C3 H3A 119.3(12) ?
C5 C4 C3 120.6(2) y
C5 C4 H4A 119.9(15) ?
C3 C4 H4A 119.5(15) ?
C6 C5 C4 119.0(2) y
C6 C5 H5A 119.8(15) ?
C4 C5 H5A 121.1(15) ?
C5 C6 C1 122.0(2) y
C5 C6 H6A 120.4(13) ?
C1 C6 H6A 117.6(13) ?
C2 S21 C21 102.62(10) y
C22 C21 S21 106.68(14) ?
C22 C21 H21A 110.6(13) ?
S21 C21 H21A 107.3(12) ?
C22 C21 H21B 112.2(13) ?
S21 C21 H21B 110.1(14) ?
H21A C21 H21B 109.8(19) ?
C23 C22 C27 118.49(19) ?
C23 C22 C21 121.02(18) ?
C27 C22 C21 120.46(19) ?
C24 C23 C22 120.98(19) ?
C24 C23 H23A 120.2(15) ?
C22 C23 H23A 118.8(15) ?
C23 C24 C25 120.0(2) ?
C23 C24 H24A 118.6(14) ?
C25 C24 H24A 121.4(14) ?
C26 C25 C24 119.6(2) ?
C26 C25 H25A 120.4(16) ?
C24 C25 H25A 120.0(16) ?
C25 C26 C27 120.2(2) ?
C25 C26 H26A 120.8(13) ?
C27 C26 H26A 119.0(14) ?
C26 C27 C22 120.8(2) ?
C26 C27 H27A 122.7(15) ?
C22 C27 H27A 116.4(15) ?

loop_
_geom_bond_atom_site_label_1
_geom_bond_atom_site_label_2
_geom_bond_site_symmetry_2
_geom_bond_distance
_geom_bond_publ_flag
C1 C6 . 1.393(3) y
C1 C2 . 1.415(3) y
C1 C11 . 1.487(3) y
C11 O11 . 1.214(2) y
C11 C12 . 1.503(3) y
C12 H12A . .93(4) ?
C12 H12B . .90(3) ?
C12 H12C . 1.00(3) ?
C2 C3 . 1.398(3) y
C2 S21 . 1.7706(19) y
C3 C4 . 1.385(3) y
C3 H3A . .95(2) ?
C4 C5 . 1.382(3) y
C4 H4A . .94(2) ?
C5 C6 . 1.375(3) y
C5 H5A . .92(3) ?
C6 H6A . .92(2) ?
S21 C21 . 1.821(2) y
C21 C22 . 1.506(3) ?
C21 H21A . .97(2) ?
C21 H21B . .99(2) ?
C22 C23 . 1.384(3) ?
C22 C27 . 1.389(3) ?
C23 C24 . 1.382(3) ?
C23 H23A . .91(2) ?
C24 C25 . 1.384(3) ?
C24 H24A . .99(2) ?
C25 C26 . 1.380(3) ?
C25 H25A . .95(3) ?
C26 C27 . 1.382(3) ?
C26 H26A . .94(2) ?
C27 H27A . .94(2) ?

loop_
_cod_related_entry_id
_cod_related_entry_database
_cod_related_entry_code
1 ChemSpider 15463638
